data_2219376
loop_
_publ_author_name
'Fun, Hoong-Kun'
'Kia, Reza'

_publ_section_title
;
 4,4'-Dimethoxy-2,2'-[1,1'-(propane-1,3-diyldinitrilo)diethylidyne]diphenol
;
_journal_coeditor_code IS2318
_journal_issue 9
_journal_name_full 'Acta Crystallographica Section E'
_journal_page_first o1657
_journal_page_last o1658
_journal_paper_doi 10.1107/S1600536808023738
_journal_volume 64
_journal_year 2008
_chemical_formula_moiety 'C21 H26 N2 O4'
_chemical_formula_sum 'C21 H26 N2 O4'
_chemical_formula_weight 370.44
_chemical_name_systematic
;
4,4'-Dimethoxy-2,2'-[1,1'-(propane-1,3-diyldinitrilo)diethylidyne]diphenol
;
_space_group_IT_number 15
_symmetry_cell_setting monoclinic
_symmetry_space_group_name_Hall '-C 2yc'
_symmetry_space_group_name_H-M 'C 1 2/c 1'
_atom_sites_solution_hydrogens geom
_atom_sites_solution_primary direct
_atom_sites_solution_secondary difmap
_audit_creation_method SHELXL-97
_cell_angle_alpha 90.00
_cell_angle_beta 93.109(2)
_cell_angle_gamma 90.00
_cell_formula_units_Z 4
_cell_length_a 12.8042(2)
_cell_length_b 5.05080(10)
_cell_length_c 28.6019(6)
_cell_measurement_reflns_used 9900
_cell_measurement_temperature 100.00(10)
_cell_measurement_theta_max 38.43
_cell_measurement_theta_min 2.85
_cell_volume 1847.00(6)
_computing_cell_refinement 'APEX2 (Bruker, 2005)'
_computing_data_collection 'APEX2 (Bruker, 2005)'
_computing_data_reduction 'SAINT (Bruker, 2005)'
_computing_molecular_graphics 'SHELXTL (Sheldrick, 2008)'
_computing_publication_material
;
SHELXTL (Sheldrick, 2008), PLATON (Spek, 2003) and PARST95
(Nardelli, 1995)
;
_computing_structure_refinement 'SHELXTL (Sheldrick, 2008)'
_computing_structure_solution 'SHELXTL (Sheldrick, 2008)'
_diffrn_ambient_temperature 100.00(10)
_diffrn_measured_fraction_theta_full 0.990
_diffrn_measured_fraction_theta_max 0.990
_diffrn_measurement_device_type
;
Bruker SMART APEXII CCD area-detector diffractometer
;
_diffrn_measurement_method '\f and \w scans'
_diffrn_radiation_monochromator graphite
_diffrn_radiation_source 'fine-focus sealed tube'
_diffrn_radiation_type MoK\a
_diffrn_radiation_wavelength 0.71073
_diffrn_reflns_av_R_equivalents 0.0311
_diffrn_reflns_av_sigmaI/netI 0.0255
_diffrn_reflns_limit_h_max 18
_diffrn_reflns_limit_h_min -22
_diffrn_reflns_limit_k_max 8
_diffrn_reflns_limit_k_min -8
_diffrn_reflns_limit_l_max 50
_diffrn_reflns_limit_l_min -48
_diffrn_reflns_number 34801
_diffrn_reflns_theta_full 38.80
_diffrn_reflns_theta_max 38.80
_diffrn_reflns_theta_min 2.85
_diffrn_standards_number 0
_exptl_absorpt_coefficient_mu 0.092
_exptl_absorpt_correction_T_max 0.9740
_exptl_absorpt_correction_T_min 0.8842
_exptl_absorpt_correction_type multi-scan
_exptl_absorpt_process_details '(<i>SADABS</i>; Bruker, 2005)'
_exptl_crystal_colour yellow
_exptl_crystal_density_diffrn 1.332
_exptl_crystal_density_method 'not measured'
_exptl_crystal_description block
_exptl_crystal_F_000 792
_exptl_crystal_size_max 0.47
_exptl_crystal_size_mid 0.44
_exptl_crystal_size_min 0.29
_refine_diff_density_max 0.450
_refine_diff_density_min -0.280
_refine_ls_extinction_method none
_refine_ls_goodness_of_fit_ref 1.107
_refine_ls_hydrogen_treatment constr
_refine_ls_matrix_type full
_refine_ls_number_parameters 125
_refine_ls_number_reflns 5229
_refine_ls_number_restraints 0
_refine_ls_restrained_S_all 1.107
_refine_ls_R_factor_all 0.0709
_refine_ls_R_factor_gt 0.0574
_refine_ls_shift/su_max 0.000
_refine_ls_shift/su_mean 0.000
_refine_ls_structure_factor_coef Fsqd
_refine_ls_weighting_details 'calc w=1/[\s^2^(Fo^2^)+(0.0571P)^2^+1.5152P] where P=(Fo^2^+2Fc^2^)/3'
_refine_ls_weighting_scheme calc
_refine_ls_wR_factor_gt 0.1418
_refine_ls_wR_factor_ref 0.1482
_reflns_number_gt 4304
_reflns_number_total 5229
_reflns_threshold_expression I>2\s(I)
_cod_data_source_file is2318.cif
_cod_data_source_block I
_cod_depositor_comments
;
The following automatic conversions were performed:
'_symmetry_cell_setting' value 'Monoclinic' changed to 'monoclinic'
according to '/home/saulius/struct/CIF-dictionaries/cif_core.dic'
dictionary named 'cif_core.dic' version 2.4.1 from 2010-06-29.

Automatic conversion script
Id: cif_fix_enum 1527 2010-12-29 10:47:43Z saulius 

The following automatic conversions were performed:

'_symmetry_cell_setting' value 'Monoclinic' changed to 'monoclinic'
according to /home/saulius/struct/CIF-dictionaries/cif_core.dic
dictionary named 'cif_core.dic' version 2.4.1 from 2010-06-29.

Automatic conversion script
Id: cif_fix_values 1715 2011-07-08 13:25:40Z adriana 
;
_cod_original_sg_symbol_H-M 'C 2/c'
_cod_database_code 2219376
_cod_database_fobs_code 2219376

loop_
_symmetry_equiv_pos_as_xyz
'x, y, z'
'-x, y, -z+1/2'
'x+1/2, y+1/2, z'
'-x+1/2, y+1/2, -z+1/2'
'-x, -y, -z'
'x, -y, z-1/2'
'-x+1/2, -y+1/2, -z'
'x+1/2, -y+1/2, z-1/2'

loop_
_atom_site_type_symbol
_atom_site_label
_atom_site_fract_x
_atom_site_fract_y
_atom_site_fract_z
_atom_site_U_iso_or_equiv
_atom_site_adp_type
_atom_site_calc_flag
_atom_site_refinement_flags
_atom_site_occupancy
O O1 0.59948(5) 0.57780(14) 0.14698(2) 0.01790(13) Uani d . 1
H H1O1 0.5565 0.4795 0.1680 0.027 Uiso d R 1
O O2 0.32409(5) 1.27531(14) 0.05669(2) 0.01928(13) Uani d . 1
N N1 0.44774(6) 0.41178(14) 0.19154(2) 0.01406(12) Uani d . 1
C C1 0.53083(6) 0.74582(16) 0.12471(3) 0.01383(13) Uani d . 1
C C2 0.56814(6) 0.91899(18) 0.09166(3) 0.01619(14) Uani d . 1
H H2A 0.6385 0.9140 0.0851 0.019 Uiso calc R 1
C C3 0.50202(7) 1.09968(17) 0.06815(3) 0.01633(14) Uani d . 1
H H3A 0.5281 1.2150 0.0463 0.020 Uiso calc R 1
C C4 0.39649(6) 1.10628(16) 0.07764(3) 0.01411(13) Uani d . 1
C C5 0.35797(6) 0.93301(16) 0.11033(3) 0.01378(13) Uani d . 1
H H5A 0.2873 0.9380 0.1162 0.017 Uiso calc R 1
C C6 0.42331(6) 0.75110(15) 0.13460(3) 0.01242(13) Uani d . 1
C C7 0.38248(6) 0.57157(16) 0.17015(3) 0.01281(13) Uani d . 1
C C8 0.41119(7) 0.23770(17) 0.22797(3) 0.01519(14) Uani d . 1
H H8A 0.3572 0.1216 0.2145 0.018 Uiso calc R 1
H H8B 0.3807 0.3436 0.2520 0.018 Uiso calc R 1
C C9 0.5000 0.0715(2) 0.2500 0.01590(19) Uani d S 1
H H9 0.4651 -0.0665 0.2746 0.019 Uiso d R 1
C C10 0.35993(8) 1.44822(19) 0.02170(3) 0.01964(16) Uani d . 1
H H10A 0.3025 1.5528 0.0090 0.029 Uiso calc R 1
H H10B 0.3883 1.3457 -0.0029 0.029 Uiso calc R 1
H H10C 0.4131 1.5628 0.0353 0.029 Uiso calc R 1
C C11 0.26922(7) 0.57899(19) 0.18136(4) 0.01984(16) Uani d . 1
H H11A 0.2370 0.4123 0.1733 0.030 Uiso calc R 1
H H11B 0.2343 0.7180 0.1638 0.030 Uiso calc R 1
H H11C 0.2639 0.6114 0.2142 0.030 Uiso calc R 1

loop_
_atom_site_aniso_label
_atom_site_aniso_U_11
_atom_site_aniso_U_22
_atom_site_aniso_U_33
_atom_site_aniso_U_12
_atom_site_aniso_U_13
_atom_site_aniso_U_23
O1 0.0124(2) 0.0187(3) 0.0228(3) 0.0024(2) 0.0023(2) 0.0063(2)
O2 0.0159(3) 0.0187(3) 0.0233(3) 0.0031(2) 0.0012(2) 0.0076(2)
N1 0.0143(3) 0.0140(3) 0.0139(3) -0.0006(2) 0.0013(2) 0.0014(2)
C1 0.0119(3) 0.0142(3) 0.0155(3) 0.0007(2) 0.0015(2) 0.0006(2)
C2 0.0130(3) 0.0177(3) 0.0181(3) 0.0002(3) 0.0032(2) 0.0024(3)
C3 0.0160(3) 0.0162(3) 0.0170(3) -0.0008(3) 0.0028(3) 0.0027(3)
C4 0.0137(3) 0.0132(3) 0.0154(3) 0.0011(2) 0.0008(2) 0.0010(2)
C5 0.0120(3) 0.0139(3) 0.0155(3) 0.0005(2) 0.0015(2) 0.0005(2)
C6 0.0114(3) 0.0124(3) 0.0135(3) 0.0001(2) 0.0018(2) -0.0001(2)
C7 0.0122(3) 0.0125(3) 0.0137(3) -0.0008(2) 0.0013(2) -0.0009(2)
C8 0.0156(3) 0.0152(3) 0.0147(3) -0.0021(2) 0.0011(2) 0.0011(3)
C9 0.0191(5) 0.0125(4) 0.0161(5) 0.000 0.0000(4) 0.000
C10 0.0229(4) 0.0173(3) 0.0186(4) 0.0016(3) 0.0005(3) 0.0046(3)
C11 0.0134(3) 0.0215(4) 0.0250(4) 0.0007(3) 0.0045(3) 0.0063(3)

loop_
_atom_type_symbol
_atom_type_description
_atom_type_scat_dispersion_real
_atom_type_scat_dispersion_imag
_atom_type_scat_source
C C 0.0033 0.0016 'International Tables Vol C Tables 4.2.6.8 and 6.1.1.4'
H H 0.0000 0.0000 'International Tables Vol C Tables 4.2.6.8 and 6.1.1.4'
N N 0.0061 0.0033 'International Tables Vol C Tables 4.2.6.8 and 6.1.1.4'
O O 0.0106 0.0060 'International Tables Vol C Tables 4.2.6.8 and 6.1.1.4'

loop_
_geom_angle_atom_site_label_1
_geom_angle_atom_site_label_2
_geom_angle_atom_site_label_3
_geom_angle_site_symmetry_1
_geom_angle_site_symmetry_3
_geom_angle
C1 O1 H1O1 . . 103.6
C4 O2 C10 . . 116.90(7)
C7 N1 C8 . . 119.36(7)
O1 C1 C2 . . 118.35(7)
O1 C1 C6 . . 121.93(7)
C2 C1 C6 . . 119.71(7)
C1 C2 C3 . . 121.18(8)
C1 C2 H2A . . 119.4
C3 C2 H2A . . 119.4
C2 C3 C4 . . 119.50(8)
C2 C3 H3A . . 120.3
C4 C3 H3A . . 120.3
O2 C4 C5 . . 115.40(7)
O2 C4 C3 . . 124.67(7)
C5 C4 C3 . . 119.94(7)
C4 C5 C6 . . 121.46(7)
C4 C5 H5A . . 119.3
C6 C5 H5A . . 119.3
C5 C6 C1 . . 118.21(7)
C5 C6 C7 . . 121.26(7)
C1 C6 C7 . . 120.52(7)
N1 C7 C6 . . 117.71(7)
N1 C7 C11 . . 121.44(7)
C6 C7 C11 . . 120.84(7)
N1 C8 C9 . . 111.49(6)
N1 C8 H8A . . 109.3
C9 C8 H8A . . 109.3
N1 C8 H8B . . 109.3
C9 C8 H8B . . 109.3
H8A C8 H8B . . 108.0
C8 C9 C8 . 2_655 113.08(10)
C8 C9 H9 . . 107.1
C8 C9 H9 2_655 . 113.8
O2 C10 H10A . . 109.5
O2 C10 H10B . . 109.5
H10A C10 H10B . . 109.5
O2 C10 H10C . . 109.5
H10A C10 H10C . . 109.5
H10B C10 H10C . . 109.5
C7 C11 H11A . . 109.5
C7 C11 H11B . . 109.5
H11A C11 H11B . . 109.5
C7 C11 H11C . . 109.5
H11A C11 H11C . . 109.5
H11B C11 H11C . . 109.5

loop_
_geom_bond_atom_site_label_1
_geom_bond_atom_site_label_2
_geom_bond_site_symmetry_2
_geom_bond_distance
O1 C1 . 1.3556(10)
O1 H1O1 . 0.9728
O2 C4 . 1.3736(10)
O2 C10 . 1.4230(11)
N1 C7 . 1.2917(11)
N1 C8 . 1.4597(11)
C1 C2 . 1.3915(12)
C1 C6 . 1.4208(11)
C2 C3 . 1.3928(12)
C2 H2A . 0.9300
C3 C4 . 1.3929(12)
C3 H3A . 0.9300
C4 C5 . 1.3906(12)
C5 C6 . 1.4010(11)
C5 H5A . 0.9300
C6 C7 . 1.4787(11)
C7 C11 . 1.5025(11)
C8 C9 . 1.5221(11)
C8 H8A . 0.9700
C8 H8B . 0.9700
C9 C8 2_655 1.5221(11)
C9 H9 . 1.1014
C10 H10A . 0.9600
C10 H10B . 0.9600
C10 H10C . 0.9600
C11 H11A . 0.9600
C11 H11B . 0.9600
C11 H11C . 0.9600

loop_
_geom_hbond_atom_site_label_D
_geom_hbond_atom_site_label_H
_geom_hbond_atom_site_label_A
_geom_hbond_site_symmetry_A
_geom_hbond_distance_DH
_geom_hbond_distance_HA
_geom_hbond_distance_DA
_geom_hbond_angle_DHA
_geom_hbond_publ_flag
O1 H1O1 N1 . 0.97 1.62 2.5241(10) 153 y
C11 H11A O1 3_445 0.96 2.53 3.4448(12) 160 y
C11 H11B O1 3_455 0.96 2.53 3.4360(12) 157 y
C10 H10C Cg1 1_565 0.96 2.68 3.5224(10) 147 y

loop_
_geom_torsion_atom_site_label_1
_geom_torsion_atom_site_label_2
_geom_torsion_atom_site_label_3
_geom_torsion_atom_site_label_4
_geom_torsion_site_symmetry_4
_geom_torsion
O1 C1 C2 C3 . -178.88(8)
C6 C1 C2 C3 . 0.44(13)
C1 C2 C3 C4 . -0.42(13)
C10 O2 C4 C5 . -177.58(8)
C10 O2 C4 C3 . 2.34(13)
C2 C3 C4 O2 . -179.99(8)
C2 C3 C4 C5 . -0.07(13)
O2 C4 C5 C6 . -179.53(7)
C3 C4 C5 C6 . 0.54(13)
C4 C5 C6 C1 . -0.51(12)
C4 C5 C6 C7 . 178.54(7)
O1 C1 C6 C5 . 179.32(8)
C2 C1 C6 C5 . 0.02(12)
O1 C1 C6 C7 . 0.25(12)
C2 C1 C6 C7 . -179.04(8)
C8 N1 C7 C6 . 177.96(7)
C8 N1 C7 C11 . -1.07(12)
C5 C6 C7 N1 . -179.06(8)
C1 C6 C7 N1 . -0.02(11)
C5 C6 C7 C11 . -0.02(12)
C1 C6 C7 C11 . 179.01(8)
C7 N1 C8 C9 . -178.18(7)
N1 C8 C9 C8 2_655 58.96(5)
